data_1529763
loop_
_publ_author_name
'Chieh, C.'

_publ_section_title
;
 Synthesis and structure of dichlorobis(thiosemicarbazide) Mercury(II)
;
_journal_name_full 'Canadian Journal of Chemistry'
_journal_page_first 1583
_journal_page_last 1587
_journal_volume 55
_journal_year 1977
_chemical_formula_sum 'C2 H10 Cl2 Hg N6 S2'
_chemical_name_systematic 'Hg Cl2 (C H5 N3 S)2'
_space_group_IT_number 60
_symmetry_space_group_name_Hall '-P 2n 2ab'
_symmetry_space_group_name_H-M 'P b c n'
_cell_angle_alpha 90
_cell_angle_beta 90
_cell_angle_gamma 90
_cell_formula_units_Z 4
_cell_length_a 8.675
_cell_length_b 8.123
_cell_length_c 15.786
_cell_volume 1112.392
_citation_journal_id_ASTM CJCHAG
_cod_data_source_file Chieh_CJCHAG_1977_106.cif
_cod_data_source_block C2H10Cl2Hg1N6S2
_cod_original_cell_volume 1112.393
_cod_original_formula_sum 'C2 H10 Cl2 Hg1 N6 S2'
_cod_database_code 1529763

loop_
_symmetry_equiv_pos_as_xyz
x,y,z
-x+1/2,-y+1/2,z+1/2
x+1/2,-y+1/2,-z
-x,y,-z+1/2
-x,-y,-z
x-1/2,y-1/2,-z-1/2
-x-1/2,y-1/2,z
x,-y,z-1/2

loop_
_atom_site_label
_atom_site_type_symbol
_atom_site_fract_x
_atom_site_fract_y
_atom_site_fract_z
_atom_site_occupancy
_atom_site_U_iso_or_equiv
_atom_site_attached_hydrogens
N3 N-3 0.2421 0.4574 0.4944 1 0.0 1
Cl1 Cl-1 0.832 0.6126 0.2893 1 0.0 0
H2 H+1 0.143 0.462 0.509 1 0.0 0
N2 N-2 0.162 0.3441 0.3702 1 0.0 0
S1 S-2 0.463 0.3317 0.3995 1 0.0 0
C1 C+4 0.2719 0.3798 0.4221 1 0.0 0
Hg1 Hg+2 0.5 0.38165 0.25 1 0.0 0
H1 H+1 0.174 0.295 0.325 1 0.0 0
N1 N-2 0.0073 0.3869 0.3861 1 0.0 2
